data_1572380
loop_
_publ_author_name
'Lu, Yu'
'Wang, Song-Meng'
'He, Sui-Sui'
'Huang, Qicheng'
'Zhao, Cheng-Da'
'Yu, Shan'
'Jiang, Wei'
'Yao, Huan'
'Wang, Li-Li'
'Yang, Liu-Pan'

_publ_section_title
;
 An <i>endo</i>-functionalized molecular cage for selective potentiometric
 determination of creatinine.
;
_journal_issue 36
_journal_name_full 'Chemical science'
_journal_page_first 14791
_journal_page_last 14797
_journal_paper_doi 10.1039/d4sc04950k
_journal_volume 15
_journal_year 2024
_chemical_formula_moiety '1.5(C2 H4 Cl4), C54 H54 O12'
_chemical_formula_sum 'C57 H60 Cl6 O12'
_chemical_formula_weight 1149.75
_space_group_crystal_system monoclinic
_space_group_IT_number 12
_space_group_name_Hall '-C 2y'
_space_group_name_H-M_alt 'C 1 2/m 1'
_atom_sites_solution_hydrogens geom
_atom_sites_solution_primary dual
_audit_creation_date 2024-04-26
_audit_creation_method
;
Olex2 1.5
(compiled 2024.02.16 svn.r378c4104 for OlexSys, GUI svn.r6928)
;
_audit_update_record
;
2024-06-05 deposited with the CCDC.	2024-08-15 downloaded from the CCDC.
;
_cell_angle_alpha 90
_cell_angle_beta 102.595(3)
_cell_angle_gamma 90
_cell_formula_units_Z 4
_cell_length_a 22.161(2)
_cell_length_b 14.1881(13)
_cell_length_c 17.9966(17)
_cell_measurement_reflns_used 9920
_cell_measurement_temperature 100.00
_cell_measurement_theta_max 56.90
_cell_measurement_theta_min 3.24
_cell_volume 5522.4(9)
_computing_cell_refinement 'SAINT V8.40B (?, 2016)'
_computing_data_reduction 'SAINT V8.40B (?, 2016)'
_computing_molecular_graphics 'Olex2 1.5 (Dolomanov et al., 2009)'
_computing_publication_material 'Olex2 1.5 (Dolomanov et al., 2009)'
_computing_structure_refinement 'SHELXL 2018/3 (Sheldrick, 2015)'
_computing_structure_solution 'SHELXT 2018/2 (Sheldrick, 2018)'
_diffrn_ambient_temperature 100.00
_diffrn_detector 'Bruker APEX2 area detector'
_diffrn_detector_area_resol_mean 7.9
_diffrn_detector_type 'CCD area detector'
_diffrn_measured_fraction_theta_full 0.998
_diffrn_measured_fraction_theta_max 0.995
_diffrn_measurement_device 'three-circle diffractometer'
_diffrn_measurement_device_type 'Bruker SMART APEX2 area detector'
_diffrn_measurement_method '\w and \f scans'
_diffrn_radiation_monochromator 'mirror optics'
_diffrn_radiation_probe x-ray
_diffrn_radiation_type GaK\a
_diffrn_radiation_wavelength 1.34139
_diffrn_reflns_av_R_equivalents 0.0691
_diffrn_reflns_av_unetI/netI 0.0544
_diffrn_reflns_Laue_measured_fraction_full 0.998
_diffrn_reflns_Laue_measured_fraction_max 0.995
_diffrn_reflns_limit_h_max 27
_diffrn_reflns_limit_h_min -27
_diffrn_reflns_limit_k_max 17
_diffrn_reflns_limit_k_min -17
_diffrn_reflns_limit_l_max 22
_diffrn_reflns_limit_l_min -22
_diffrn_reflns_number 35409
_diffrn_reflns_point_group_measured_fraction_full 0.998
_diffrn_reflns_point_group_measured_fraction_max 0.995
_diffrn_reflns_theta_full 53.594
_diffrn_reflns_theta_max 57.017
_diffrn_reflns_theta_min 3.241
_diffrn_source 'microfocus sealed X-ray tube'
_diffrn_source_current 3.0
_diffrn_source_power 0.20955
_diffrn_source_type 'Incoatec I\ms'
_diffrn_source_voltage 69.85
_diffrn_standards_number 0
_exptl_absorpt_coefficient_mu 2.215
_exptl_absorpt_correction_T_max 0.7430
_exptl_absorpt_correction_T_min 0.6192
_exptl_absorpt_correction_type none
_exptl_absorpt_process_details
;
SADABS-2016/2 (Bruker,2016/2) was used for absorption correction.
wR2(int) was 0.1477 before and 0.1039 after correction.
The Ratio of minimum to maximum transmission is 0.8334.
The \l/2 correction factor is Not present.
;
_exptl_crystal_colour 'clear light colourless'
_exptl_crystal_colour_lustre clear
_exptl_crystal_colour_modifier light
_exptl_crystal_colour_primary colourless
_exptl_crystal_density_diffrn 1.383
_exptl_crystal_description block
_exptl_crystal_F_000 2400
_exptl_crystal_size_max 0.18
_exptl_crystal_size_mid 0.15
_exptl_crystal_size_min 0.1
_refine_diff_density_max 0.497
_refine_diff_density_min -0.795
_refine_diff_density_rms 0.074
_refine_ls_extinction_method none
_refine_ls_goodness_of_fit_ref 1.061
_refine_ls_hydrogen_treatment constr
_refine_ls_matrix_type full
_refine_ls_number_parameters 364
_refine_ls_number_reflns 5888
_refine_ls_number_restraints 0
_refine_ls_restrained_S_all 1.061
_refine_ls_R_factor_all 0.0478
_refine_ls_R_factor_gt 0.0426
_refine_ls_shift/su_max 0.001
_refine_ls_shift/su_mean 0.000
_refine_ls_structure_factor_coef Fsqd
_refine_ls_weighting_details 'w=1/[\s^2^(Fo^2^)+(0.0675P)^2^+3.9399P] where P=(Fo^2^+2Fc^2^)/3'
_refine_ls_weighting_scheme calc
_refine_ls_wR_factor_gt 0.1160
_refine_ls_wR_factor_ref 0.1204
_reflns_Friedel_coverage 0.000
_reflns_number_gt 5162
_reflns_number_total 5888
_reflns_threshold_expression 'I > 2\s(I)'
_cod_data_source_file d4sc04950k2.cif
_cod_data_source_block c2m_CCDC1
_cod_depositor_comments 'Adding full bibliography for 1572379--1572380.cif.'
_cod_database_code 1572380
_shelx_shelxl_version_number 2018/3
_shelx_space_group_comment
;
The symmetry employed for this shelxl refinement is uniquely defined
by the following loop, which should always be used as a source of
symmetry information in preference to the above space-group names.
They are only intended as comments.
;
_shelx_estimated_absorpt_t_max 0.809
_shelx_estimated_absorpt_t_min 0.691
_olex2_refinement_description
;
1. Fixed Uiso
 At 1.2 times of:
  All C(H) groups, All C(H,H) groups
 At 1.5 times of:
  All C(H,H,H) groups
2. Others
 Fixed Sof: H33A(0.5) H33B(0.5) H32A(0.5) H32B(0.5) H31A(0.5) H31B(0.5)
3.a Secondary CH2 refined with riding coordinates:
 C25(H25A,H25B), C13(H13A,H13B), C6(H6A,H6B), C23(H23A,H23B), C15(H15A,H15B),
 C17(H17A,H17B), C33(H33A,H33B), C32(H32A,H32B), C31(H31A,H31B)
3.b Aromatic/amide H refined with riding coordinates:
 C20(H20), C28(H28), C4(H4), C21(H21), C1(H1), C30(H30), C29(H29), C2(H2),
 C22(H22)
3.c Idealised Me refined as rotating group:
 C14(H14A,H14B,H14C), C24(H24A,H24B,H24C), C16(H16A,H16B,H16C)
;
_olex2_submission_special_instructions 'No special instructions were received'

loop_
_space_group_symop_operation_xyz
'x, y, z'
'-x, y, -z'
'x+1/2, y+1/2, z'
'-x+1/2, y+1/2, -z'
'-x, -y, -z'
'x, -y, z'
'-x+1/2, -y+1/2, -z'
'x+1/2, -y+1/2, z'

loop_
_atom_site_label
_atom_site_type_symbol
_atom_site_fract_x
_atom_site_fract_y
_atom_site_fract_z
_atom_site_U_iso_or_equiv
_atom_site_adp_type
_atom_site_occupancy
_atom_site_site_symmetry_order
_atom_site_calc_flag
_atom_site_refinement_flags_posn
_atom_site_refinement_flags_adp
_atom_site_refinement_flags_occupancy
_atom_site_disorder_assembly
_atom_site_disorder_group
Cl3 Cl 0.59028(3) 0.500000 0.54535(3) 0.03025(16) Uani 1 2 d S T P . .
Cl6 Cl 0.89370(3) 0.500000 0.30136(4) 0.03344(16) Uani 1 2 d S T P . .
Cl5 Cl 0.77854(3) 0.500000 0.35716(4) 0.03838(17) Uani 1 2 d S T P . .
Cl1 Cl 0.83056(4) 1.000000 0.15471(4) 0.04206(19) Uani 1 2 d S T P . .
Cl2 Cl 0.70920(3) 1.000000 0.19288(5) 0.0438(2) Uani 1 2 d S T P . .
Cl4 Cl 0.64160(4) 0.500000 0.40935(4) 0.0664(3) Uani 1 2 d S T P . .
O5 O 0.88874(5) 0.67397(7) 0.45704(5) 0.0176(2) Uani 1 1 d . . . . .
O2 O 0.87147(5) 0.67216(7) 0.10579(6) 0.0181(2) Uani 1 1 d . . . . .
O3 O 0.64117(5) 0.67248(7) 0.21765(6) 0.0195(2) Uani 1 1 d . . . . .
O4 O 0.55106(5) 0.74995(7) 0.17993(6) 0.0200(2) Uani 1 1 d . . . . .
O1 O 0.90486(5) 0.75245(7) 0.01459(6) 0.0200(2) Uani 1 1 d . . . . .
O6 O 0.93168(8) 0.75186(8) 0.56388(7) 0.0428(4) Uani 1 1 d . . . . .
C20 C 0.58330(10) 0.500000 0.18190(11) 0.0154(4) Uani 1 2 d S T P . .
H20 H 0.622029 0.500001 0.217197 0.019 Uiso 1 2 calc R U P . .
C10 C 0.77603(8) 0.75743(9) 0.33066(8) 0.0166(3) Uani 1 1 d . . . . .
C3 C 0.90490(7) 0.58477(10) 0.01027(8) 0.0158(3) Uani 1 1 d . . . . .
C5 C 0.89448(7) 0.67814(10) 0.04255(8) 0.0160(3) Uani 1 1 d . . . . .
C28 C 0.91522(10) 0.500000 0.52915(11) 0.0173(4) Uani 1 2 d S T P . .
H28 H 0.903836 0.500001 0.475113 0.021 Uiso 1 2 calc R U P . .
C18 C 0.58061(7) 0.67782(10) 0.18478(8) 0.0162(3) Uani 1 1 d . . . . .
C4 C 0.89232(10) 0.500000 0.04301(11) 0.0159(4) Uani 1 2 d S T P . .
H4 H 0.875362 0.500000 0.087148 0.019 Uiso 1 2 calc R U P . .
C12 C 0.86832(7) 0.75416(10) 0.27748(8) 0.0155(3) Uani 1 1 d . . . . .
C19 C 0.55442(7) 0.58467(10) 0.15559(8) 0.0158(3) Uani 1 1 d . . . . .
C11 C 0.84053(7) 0.75681(9) 0.34085(8) 0.0148(3) Uani 1 1 d . . . . .
C21 C 0.49858(7) 0.58481(10) 0.10235(8) 0.0182(3) Uani 1 1 d . . . . .
H21 H 0.479416 0.642815 0.084367 0.022 Uiso 1 1 calc R U . . .
C27 C 0.92370(7) 0.58492(11) 0.56939(8) 0.0180(3) Uani 1 1 d . . . . .
C7 C 0.83045(7) 0.75263(9) 0.20392(8) 0.0162(3) Uani 1 1 d . . . . .
C1 C 0.94185(11) 0.500000 -0.08714(12) 0.0207(4) Uani 1 2 d S T P . .
H1 H 0.958723 0.500001 -0.131346 0.025 Uiso 1 2 calc R U P . .
C30 C 0.94759(11) 0.500000 0.68820(12) 0.0217(5) Uani 1 2 d S T P . .
H30 H 0.958700 0.500000 0.742257 0.026 Uiso 1 2 calc R U P . .
C9 C 0.73863(7) 0.75368(10) 0.25681(9) 0.0173(3) Uani 1 1 d . . . . .
C29 C 0.93951(7) 0.58469(11) 0.64894(8) 0.0203(3) Uani 1 1 d . . . . .
H29 H 0.944723 0.642601 0.676088 0.024 Uiso 1 1 calc R U . . .
C25 C 0.88060(8) 0.76623(10) 0.41980(8) 0.0185(3) Uani 1 1 d . . . . .
H25A H 0.921414 0.792267 0.416667 0.022 Uiso 1 1 calc R U . . .
H25B H 0.861012 0.810259 0.450148 0.022 Uiso 1 1 calc R U . . .
C8 C 0.76594(8) 0.74936(10) 0.19289(8) 0.0177(3) Uani 1 1 d . . . . .
C2 C 0.92959(7) 0.58467(11) -0.05501(8) 0.0184(3) Uani 1 1 d . . . . .
H2 H 0.937924 0.642610 -0.077268 0.022 Uiso 1 1 calc R U . . .
C22 C 0.47082(10) 0.500000 0.07547(12) 0.0199(4) Uani 1 2 d S T P . .
H22 H 0.432855 0.500000 0.038724 0.024 Uiso 1 2 calc R U P . .
C13 C 0.93801(8) 0.75471(11) 0.28888(9) 0.0207(3) Uani 1 1 d . . . . .
H13A H 0.949744 0.721745 0.245646 0.025 Uiso 1 1 calc R U . . .
H13B H 0.956178 0.719456 0.335916 0.025 Uiso 1 1 calc R U . . .
C26 C 0.91592(8) 0.67849(11) 0.53121(8) 0.0212(3) Uani 1 1 d . . . . .
C6 C 0.86031(8) 0.76422(10) 0.13659(8) 0.0205(3) Uani 1 1 d . . . . .
H6A H 0.832973 0.801946 0.096658 0.025 Uiso 1 1 calc R U . . .
H6B H 0.899970 0.798365 0.152655 0.025 Uiso 1 1 calc R U . . .
C23 C 0.74722(8) 0.76728(11) 0.39963(9) 0.0207(3) Uani 1 1 d . . . . .
H23A H 0.775443 0.740061 0.444831 0.025 Uiso 1 1 calc R U . . .
H23B H 0.707909 0.731606 0.390737 0.025 Uiso 1 1 calc R U . . .
C14 C 0.96514(8) 0.85455(12) 0.29493(9) 0.0243(3) Uani 1 1 d . . . . .
H14A H 0.950029 0.888138 0.246885 0.036 Uiso 1 1 calc R U . . .
H14B H 1.010367 0.850890 0.305362 0.036 Uiso 1 1 calc R U . . .
H14C H 0.952364 0.888445 0.336391 0.036 Uiso 1 1 calc R U . . .
C24 C 0.73470(8) 0.87112(11) 0.41506(9) 0.0236(3) Uani 1 1 d . . . . .
H24A H 0.705867 0.897650 0.370886 0.035 Uiso 1 1 calc R U . . .
H24B H 0.773628 0.906433 0.424129 0.035 Uiso 1 1 calc R U . . .
H24C H 0.716616 0.875551 0.460011 0.035 Uiso 1 1 calc R U . . .
C15 C 0.72533(8) 0.73814(11) 0.11371(9) 0.0247(4) Uani 1 1 d . . . . .
H15A H 0.742816 0.775722 0.077097 0.030 Uiso 1 1 calc R U . . .
H15B H 0.683503 0.762857 0.113447 0.030 Uiso 1 1 calc R U . . .
C17 C 0.66958(8) 0.76234(10) 0.24511(10) 0.0222(3) Uani 1 1 d . . . . .
H17A H 0.658374 0.779393 0.293716 0.027 Uiso 1 1 calc R U . . .
H17B H 0.654329 0.812578 0.207522 0.027 Uiso 1 1 calc R U . . .
C16 C 0.72026(8) 0.63431(12) 0.08817(9) 0.0257(4) Uani 1 1 d . . . . .
H16A H 0.692256 0.629391 0.038016 0.039 Uiso 1 1 calc R U . . .
H16B H 0.704052 0.596615 0.125081 0.039 Uiso 1 1 calc R U . . .
H16C H 0.761251 0.610848 0.085155 0.039 Uiso 1 1 calc R U . . .
C33 C 0.78953(12) 1.000000 0.22862(14) 0.0278(5) Uani 1 2 d S T P . .
H33A H 0.801230 0.943573 0.260910 0.033 Uiso 0.5 1 calc R U P . .
H33B H 0.801230 1.056427 0.260910 0.033 Uiso 0.5 1 calc R U P . .
C32 C 0.81220(13) 0.500000 0.27634(15) 0.0330(6) Uani 1 2 d S T P . .
H32A H 0.797927 0.443602 0.245027 0.040 Uiso 0.5 1 calc R U P . .
H32B H 0.797927 0.556398 0.245027 0.040 Uiso 0.5 1 calc R U P . .
C31 C 0.57434(14) 0.500000 0.44482(16) 0.0440(7) Uani 1 2 d S T P . .
H31A H 0.549470 0.443595 0.425686 0.053 Uiso 0.5 1 calc R U P . .
H31B H 0.549470 0.556405 0.425686 0.053 Uiso 0.5 1 calc R U P . .

loop_
_atom_site_aniso_label
_atom_site_aniso_U_11
_atom_site_aniso_U_22
_atom_site_aniso_U_33
_atom_site_aniso_U_23
_atom_site_aniso_U_13
_atom_site_aniso_U_12
Cl3 0.0427(4) 0.0188(3) 0.0329(3) 0.000 0.0160(3) 0.000
Cl6 0.0316(3) 0.0279(3) 0.0421(3) 0.000 0.0108(3) 0.000
Cl5 0.0326(4) 0.0320(3) 0.0530(4) 0.000 0.0149(3) 0.000
Cl1 0.0640(5) 0.0195(3) 0.0512(4) 0.000 0.0311(4) 0.000
Cl2 0.0287(4) 0.0205(3) 0.0761(5) 0.000 -0.0017(3) 0.000
Cl4 0.0396(4) 0.1287(9) 0.0354(4) 0.000 0.0181(3) 0.000
O5 0.0247(6) 0.0136(5) 0.0130(5) -0.0003(4) 0.0008(4) -0.0005(4)
O2 0.0269(6) 0.0131(5) 0.0164(5) -0.0009(4) 0.0093(4) -0.0004(4)
O3 0.0162(6) 0.0120(5) 0.0290(6) -0.0018(4) 0.0021(4) -0.0010(4)
O4 0.0190(6) 0.0163(5) 0.0255(6) 0.0020(4) 0.0069(4) 0.0031(4)
O1 0.0267(6) 0.0164(5) 0.0172(5) 0.0007(4) 0.0057(4) -0.0046(4)
O6 0.0755(11) 0.0187(6) 0.0227(6) -0.0030(5) -0.0147(6) -0.0019(6)
C20 0.0123(10) 0.0180(10) 0.0163(9) 0.000 0.0037(7) 0.000
C10 0.0235(8) 0.0094(6) 0.0185(7) 0.0000(5) 0.0079(6) -0.0006(5)
C3 0.0154(7) 0.0175(7) 0.0141(6) 0.0002(5) 0.0026(5) -0.0001(6)
C5 0.0158(7) 0.0186(7) 0.0130(6) -0.0004(5) 0.0020(5) -0.0023(6)
C28 0.0170(11) 0.0212(10) 0.0124(9) 0.000 0.0003(8) 0.000
C18 0.0167(8) 0.0167(7) 0.0164(7) 0.0024(5) 0.0062(5) -0.0002(6)
C4 0.0174(11) 0.0169(10) 0.0142(9) 0.000 0.0054(8) 0.000
C12 0.0184(8) 0.0105(6) 0.0184(7) -0.0012(5) 0.0057(6) -0.0008(5)
C19 0.0159(8) 0.0162(7) 0.0168(7) 0.0003(5) 0.0068(5) -0.0001(6)
C11 0.0198(8) 0.0098(6) 0.0146(7) 0.0003(5) 0.0030(6) 0.0001(5)
C21 0.0166(8) 0.0198(7) 0.0191(7) 0.0027(6) 0.0061(6) 0.0048(6)
C27 0.0161(8) 0.0215(8) 0.0151(7) -0.0007(6) 0.0006(5) -0.0008(6)
C7 0.0246(8) 0.0099(6) 0.0147(7) -0.0009(5) 0.0057(6) -0.0010(5)
C1 0.0243(12) 0.0262(11) 0.0134(9) 0.000 0.0081(8) 0.000
C30 0.0222(12) 0.0307(12) 0.0117(9) 0.000 0.0027(8) 0.000
C9 0.0178(8) 0.0106(6) 0.0228(7) -0.0007(5) 0.0032(6) -0.0007(5)
C29 0.0198(8) 0.0241(8) 0.0160(7) -0.0041(6) 0.0022(6) -0.0001(6)
C25 0.0254(9) 0.0131(7) 0.0163(7) 0.0009(5) 0.0029(6) -0.0004(6)
C8 0.0246(8) 0.0100(6) 0.0167(7) 0.0004(5) 0.0003(6) -0.0002(5)
C2 0.0192(8) 0.0212(8) 0.0151(7) 0.0028(6) 0.0043(6) -0.0013(6)
C22 0.0142(11) 0.0274(11) 0.0176(10) 0.000 0.0026(8) 0.000
C13 0.0194(8) 0.0206(7) 0.0229(8) -0.0042(6) 0.0067(6) -0.0001(6)
C26 0.0259(9) 0.0202(7) 0.0154(7) -0.0026(6) 0.0000(6) 0.0003(6)
C6 0.0329(9) 0.0134(7) 0.0172(7) -0.0030(5) 0.0098(6) -0.0016(6)
C23 0.0232(8) 0.0192(7) 0.0229(7) 0.0005(6) 0.0120(6) -0.0006(6)
C14 0.0251(9) 0.0260(8) 0.0239(8) -0.0059(6) 0.0100(6) -0.0066(7)
C24 0.0278(9) 0.0213(8) 0.0246(8) -0.0028(6) 0.0118(7) 0.0010(7)
C15 0.0315(10) 0.0201(8) 0.0182(7) 0.0006(6) -0.0036(6) -0.0033(7)
C17 0.0183(8) 0.0136(7) 0.0329(8) -0.0049(6) 0.0018(6) -0.0009(6)
C16 0.0297(9) 0.0244(8) 0.0197(7) -0.0052(6) -0.0018(6) -0.0023(7)
C33 0.0286(13) 0.0191(11) 0.0357(13) 0.000 0.0066(10) 0.000
C32 0.0332(15) 0.0293(13) 0.0334(13) 0.000 0.0008(11) 0.000
C31 0.0307(16) 0.069(2) 0.0312(14) 0.000 0.0048(11) 0.000

loop_
_atom_type_symbol
_atom_type_description
_atom_type_scat_dispersion_real
_atom_type_scat_dispersion_imag
_atom_type_scat_source
C C 0.0137 0.0067 'International Tables Vol C Tables 4.2.6.8 and 6.1.1.4'
Cl Cl 0.3281 0.5435 'International Tables Vol C Tables 4.2.6.8 and 6.1.1.4'
O O 0.0389 0.0241 'International Tables Vol C Tables 4.2.6.8 and 6.1.1.4'
H H 0.0000 0.0000 'International Tables Vol C Tables 4.2.6.8 and 6.1.1.4'

loop_
_geom_angle_atom_site_label_1
_geom_angle_atom_site_label_2
_geom_angle_atom_site_label_3
_geom_angle
_geom_angle_site_symmetry_1
_geom_angle_site_symmetry_3
_geom_angle_publ_flag
C26 O5 C25 113.38(11) . . ?
C5 O2 C6 113.01(11) . . ?
C18 O3 C17 114.51(11) . . ?
C19 C20 H20 120.5 6_565 . ?
C19 C20 H20 120.5 . . ?
C19 C20 C19 118.96(19) 6_565 . ?
C11 C10 C9 119.87(14) . . ?
C11 C10 C23 119.45(14) . . ?
C9 C10 C23 120.60(14) . . ?
C4 C3 C5 122.81(13) . . ?
C4 C3 C2 120.31(14) . . ?
C2 C3 C5 116.86(12) . . ?
O2 C5 C3 113.22(12) . . ?
O1 C5 O2 123.13(13) . . ?
O1 C5 C3 123.65(13) . . ?
C27 C28 H28 120.4 6_565 . ?
C27 C28 H28 120.4 . . ?
C27 C28 C27 119.18(18) . 6_565 ?
O3 C18 C19 112.28(12) . . ?
O4 C18 O3 123.54(13) . . ?
O4 C18 C19 124.19(14) . . ?
C3 C4 C3 119.27(18) . 6_565 ?
C3 C4 H4 120.4 . . ?
C3 C4 H4 120.4 6_565 . ?
C11 C12 C13 120.21(14) . . ?
C7 C12 C11 119.09(14) . . ?
C7 C12 C13 120.70(13) . . ?
C20 C19 C18 121.94(14) . . ?
C21 C19 C20 120.59(14) . . ?
C21 C19 C18 117.44(13) . . ?
C10 C11 C12 120.50(14) . . ?
C10 C11 C25 119.80(13) . . ?
C12 C11 C25 119.55(14) . . ?
C19 C21 H21 120.0 . . ?
C22 C21 C19 119.92(14) . . ?
C22 C21 H21 120.0 . . ?
C28 C27 C29 120.27(14) . . ?
C28 C27 C26 122.78(13) . . ?
C29 C27 C26 116.94(13) . . ?
C12 C7 C6 118.55(14) . . ?
C8 C7 C12 121.05(13) . . ?
C8 C7 C6 120.14(13) . . ?
C2 C1 H1 119.9 6_565 . ?
C2 C1 H1 119.9 . . ?
C2 C1 C2 120.23(19) 6_565 . ?
C29 C30 H30 119.9 . . ?
C29 C30 H30 119.9 6_565 . ?
C29 C30 C29 120.26(19) 6_565 . ?
C10 C9 C8 120.15(15) . . ?
C10 C9 C17 120.11(14) . . ?
C8 C9 C17 119.54(14) . . ?
C27 C29 H29 120.0 . . ?
C30 C29 C27 120.00(14) . . ?
C30 C29 H29 120.0 . . ?
O5 C25 C11 109.90(11) . . ?
O5 C25 H25A 109.7 . . ?
O5 C25 H25B 109.7 . . ?
C11 C25 H25A 109.7 . . ?
C11 C25 H25B 109.7 . . ?
H25A C25 H25B 108.2 . . ?
C7 C8 C9 119.24(14) . . ?
C7 C8 C15 120.94(14) . . ?
C9 C8 C15 119.79(15) . . ?
C3 C2 H2 120.0 . . ?
C1 C2 C3 119.94(14) . . ?
C1 C2 H2 120.0 . . ?
C21 C22 C21 120.0(2) 6_565 . ?
C21 C22 H22 120.0 6_565 . ?
C21 C22 H22 120.0 . . ?
C12 C13 H13A 109.0 . . ?
C12 C13 H13B 109.0 . . ?
C12 C13 C14 112.78(13) . . ?
H13A C13 H13B 107.8 . . ?
C14 C13 H13A 109.0 . . ?
C14 C13 H13B 109.0 . . ?
O5 C26 C27 113.50(12) . . ?
O6 C26 O5 123.01(14) . . ?
O6 C26 C27 123.48(14) . . ?
O2 C6 C7 110.31(11) . . ?
O2 C6 H6A 109.6 . . ?
O2 C6 H6B 109.6 . . ?
C7 C6 H6A 109.6 . . ?
C7 C6 H6B 109.6 . . ?
H6A C6 H6B 108.1 . . ?
C10 C23 H23A 109.4 . . ?
C10 C23 H23B 109.4 . . ?
C10 C23 C24 111.12(12) . . ?
H23A C23 H23B 108.0 . . ?
C24 C23 H23A 109.4 . . ?
C24 C23 H23B 109.4 . . ?
C13 C14 H14A 109.5 . . ?
C13 C14 H14B 109.5 . . ?
C13 C14 H14C 109.5 . . ?
H14A C14 H14B 109.5 . . ?
H14A C14 H14C 109.5 . . ?
H14B C14 H14C 109.5 . . ?
C23 C24 H24A 109.5 . . ?
C23 C24 H24B 109.5 . . ?
C23 C24 H24C 109.5 . . ?
H24A C24 H24B 109.5 . . ?
H24A C24 H24C 109.5 . . ?
H24B C24 H24C 109.5 . . ?
C8 C15 H15A 109.3 . . ?
C8 C15 H15B 109.3 . . ?
C8 C15 C16 111.72(13) . . ?
H15A C15 H15B 107.9 . . ?
C16 C15 H15A 109.3 . . ?
C16 C15 H15B 109.3 . . ?
O3 C17 C9 109.07(12) . . ?
O3 C17 H17A 109.9 . . ?
O3 C17 H17B 109.9 . . ?
C9 C17 H17A 109.9 . . ?
C9 C17 H17B 109.9 . . ?
H17A C17 H17B 108.3 . . ?
C15 C16 H16A 109.5 . . ?
C15 C16 H16B 109.5 . . ?
C15 C16 H16C 109.5 . . ?
H16A C16 H16B 109.5 . . ?
H16A C16 H16C 109.5 . . ?
H16B C16 H16C 109.5 . . ?
Cl1 C33 H33A 109.3 . . ?
Cl1 C33 H33B 109.3 . . ?
Cl2 C33 Cl1 111.79(14) . . ?
Cl2 C33 H33A 109.3 . . ?
Cl2 C33 H33B 109.3 . . ?
H33A C33 H33B 107.9 . . ?
Cl6 C32 Cl5 112.40(14) . . ?
Cl6 C32 H32A 109.1 . . ?
Cl6 C32 H32B 109.1 . . ?
Cl5 C32 H32A 109.1 . . ?
Cl5 C32 H32B 109.1 . . ?
H32A C32 H32B 107.9 . . ?
Cl3 C31 H31A 109.2 . . ?
Cl3 C31 H31B 109.2 . . ?
Cl4 C31 Cl3 112.26(16) . . ?
Cl4 C31 H31A 109.2 . . ?
Cl4 C31 H31B 109.2 . . ?
H31A C31 H31B 107.9 . . ?

loop_
_geom_bond_atom_site_label_1
_geom_bond_atom_site_label_2
_geom_bond_distance
_geom_bond_site_symmetry_2
_geom_bond_publ_flag
Cl3 C31 1.766(3) . ?
Cl6 C32 1.764(3) . ?
Cl5 C32 1.773(3) . ?
Cl1 C33 1.767(3) . ?
Cl2 C33 1.756(3) . ?
Cl4 C31 1.745(3) . ?
O5 C25 1.4637(17) . ?
O5 C26 1.3409(18) . ?
O2 C5 1.3474(17) . ?
O2 C6 1.4609(17) . ?
O3 C18 1.3457(19) . ?
O3 C17 1.4595(17) . ?
O4 C18 1.2078(18) . ?
O1 C5 1.2116(18) . ?
O6 C26 1.209(2) . ?
C20 H20 0.9500 . ?
C20 C19 1.3945(18) . ?
C20 C19 1.3945(18) 6_565 ?
C10 C11 1.401(2) . ?
C10 C9 1.406(2) . ?
C10 C23 1.521(2) . ?
C3 C5 1.485(2) . ?
C3 C4 1.3939(17) . ?
C3 C2 1.400(2) . ?
C28 H28 0.9500 . ?
C28 C27 1.3971(18) . ?
C28 C27 1.3972(18) 6_565 ?
C18 C19 1.492(2) . ?
C4 H4 0.9500 . ?
C12 C11 1.410(2) . ?
C12 C7 1.405(2) . ?
C12 C13 1.513(2) . ?
C19 C21 1.390(2) . ?
C11 C25 1.508(2) . ?
C21 H21 0.9500 . ?
C21 C22 1.3894(19) . ?
C27 C29 1.398(2) . ?
C27 C26 1.487(2) . ?
C7 C8 1.400(2) . ?
C7 C6 1.511(2) . ?
C1 H1 0.9500 . ?
C1 C2 1.3856(18) . ?
C1 C2 1.3856(18) 6_565 ?
C30 H30 0.9500 . ?
C30 C29 1.3856(19) 6_565 ?
C30 C29 1.3857(19) . ?
C9 C8 1.413(2) . ?
C9 C17 1.504(2) . ?
C29 H29 0.9500 . ?
C25 H25A 0.9900 . ?
C25 H25B 0.9900 . ?
C8 C15 1.519(2) . ?
C2 H2 0.9500 . ?
C22 H22 0.9500 . ?
C13 H13A 0.9900 . ?
C13 H13B 0.9900 . ?
C13 C14 1.533(2) . ?
C6 H6A 0.9900 . ?
C6 H6B 0.9900 . ?
C23 H23A 0.9900 . ?
C23 H23B 0.9900 . ?
C23 C24 1.536(2) . ?
C14 H14A 0.9800 . ?
C14 H14B 0.9800 . ?
C14 H14C 0.9800 . ?
C24 H24A 0.9800 . ?
C24 H24B 0.9800 . ?
C24 H24C 0.9800 . ?
C15 H15A 0.9900 . ?
C15 H15B 0.9900 . ?
C15 C16 1.540(2) . ?
C17 H17A 0.9900 . ?
C17 H17B 0.9900 . ?
C16 H16A 0.9800 . ?
C16 H16B 0.9800 . ?
C16 H16C 0.9800 . ?
C33 H33A 0.9900 . ?
C33 H33B 0.9900 . ?
C32 H32A 0.9900 . ?
C32 H32B 0.9900 . ?
C31 H31A 0.9900 . ?
C31 H31B 0.9900 . ?

loop_
_geom_torsion_atom_site_label_1
_geom_torsion_atom_site_label_2
_geom_torsion_atom_site_label_3
_geom_torsion_atom_site_label_4
_geom_torsion
_geom_torsion_site_symmetry_1
_geom_torsion_site_symmetry_2
_geom_torsion_site_symmetry_3
_geom_torsion_site_symmetry_4
_geom_torsion_publ_flag
O3 C18 C19 C20 20.0(2) . . . . ?
O3 C18 C19 C21 -162.02(12) . . . . ?
O4 C18 C19 C20 -159.75(16) . . . . ?
O4 C18 C19 C21 18.3(2) . . . . ?
C20 C19 C21 C22 0.6(2) . . . . ?
C10 C11 C25 O5 84.15(16) . . . . ?
C10 C9 C8 C7 -2.5(2) . . . . ?
C10 C9 C8 C15 175.56(13) . . . . ?
C10 C9 C17 O3 -112.37(15) . . . . ?
C5 O2 C6 C7 176.04(13) . . . . ?
C5 C3 C4 C3 -178.35(11) . . . 6_565 ?
C5 C3 C2 C1 178.50(16) . . . . ?
C28 C27 C29 C30 0.8(3) . . . . ?
C28 C27 C26 O5 12.3(2) . . . . ?
C28 C27 C26 O6 -168.77(19) . . . . ?
C18 O3 C17 C9 -161.97(12) . . . . ?
C18 C19 C21 C22 -177.45(15) . . . . ?
C4 C3 C5 O2 -0.4(2) . . . . ?
C4 C3 C5 O1 -179.59(16) . . . . ?
C4 C3 C2 C1 -0.3(3) . . . . ?
C12 C11 C25 O5 -100.33(15) . . . . ?
C12 C7 C8 C9 4.0(2) . . . . ?
C12 C7 C8 C15 -174.01(13) . . . . ?
C12 C7 C6 O2 96.26(15) . . . . ?
C19 C20 C19 C18 176.17(11) 6_565 . . . ?
C19 C20 C19 C21 -1.8(3) 6_565 . . . ?
C19 C21 C22 C21 0.6(3) . . . 6_565 ?
C11 C10 C9 C8 0.0(2) . . . . ?
C11 C10 C9 C17 -174.97(12) . . . . ?
C11 C10 C23 C24 91.74(17) . . . . ?
C11 C12 C7 C8 -2.9(2) . . . . ?
C11 C12 C7 C6 171.14(12) . . . . ?
C11 C12 C13 C14 -86.90(16) . . . . ?
C27 C28 C27 C29 -1.0(3) 6_565 . . . ?
C27 C28 C27 C26 179.73(12) 6_565 . . . ?
C7 C12 C11 C10 0.3(2) . . . . ?
C7 C12 C11 C25 -175.18(13) . . . . ?
C7 C12 C13 C14 92.01(16) . . . . ?
C7 C8 C15 C16 82.02(18) . . . . ?
C9 C10 C11 C12 1.1(2) . . . . ?
C9 C10 C11 C25 176.63(13) . . . . ?
C9 C10 C23 C24 -85.09(17) . . . . ?
C9 C8 C15 C16 -96.00(17) . . . . ?
C29 C27 C26 O5 -167.04(14) . . . . ?
C29 C27 C26 O6 11.9(3) . . . . ?
C29 C30 C29 C27 -0.6(3) 6_565 . . . ?
C25 O5 C26 O6 0.5(2) . . . . ?
C25 O5 C26 C27 179.43(13) . . . . ?
C8 C7 C6 O2 -89.61(16) . . . . ?
C8 C9 C17 O3 72.68(17) . . . . ?
C2 C3 C5 O2 -179.15(13) . . . . ?
C2 C3 C5 O1 1.7(2) . . . . ?
C2 C3 C4 C3 0.3(3) . . . 6_565 ?
C2 C1 C2 C3 0.2(3) 6_565 . . . ?
C13 C12 C11 C10 179.25(12) . . . . ?
C13 C12 C11 C25 3.75(19) . . . . ?
C13 C12 C7 C8 178.14(13) . . . . ?
C13 C12 C7 C6 -7.78(19) . . . . ?
C26 O5 C25 C11 -170.53(13) . . . . ?
C26 C27 C29 C30 -179.89(17) . . . . ?
C6 O2 C5 O1 0.2(2) . . . . ?
C6 O2 C5 C3 -179.02(12) . . . . ?
C6 C7 C8 C9 -169.96(12) . . . . ?
C6 C7 C8 C15 12.00(19) . . . . ?
C23 C10 C11 C12 -175.71(12) . . . . ?
C23 C10 C11 C25 -0.22(19) . . . . ?
C23 C10 C9 C8 176.77(13) . . . . ?
C23 C10 C9 C17 1.8(2) . . . . ?
C17 O3 C18 O4 -2.1(2) . . . . ?
C17 O3 C18 C19 178.18(12) . . . . ?
C17 C9 C8 C7 172.45(12) . . . . ?
C17 C9 C8 C15 -9.5(2) . . . . ?
